data_9001640
loop_
_publ_author_name
'Hawthorne, F. C.'
'Cooper, M. A.'
'Sen Gupta, P. K.'

_publ_section_title
;
 The crystal structure of pinchite, Hg5Cl2O4
;
_journal_name_full 'American Mineralogist'
_journal_page_first 1199
_journal_page_last 1203
_journal_volume 79
_journal_year 1994
_chemical_formula_sum 'Cl2 Hg5 O4'
_chemical_name_mineral Pinchite
_space_group_IT_number 72
_symmetry_space_group_name_Hall '-I 2 2c'
_symmetry_space_group_name_H-M 'I b a m'
_cell_angle_alpha 90
_cell_angle_beta 90
_cell_angle_gamma 90
_cell_length_a 11.619
_cell_length_b 6.105
_cell_length_c 11.710
_cell_formula_units_Z 4
_cell_volume 830.637
_database_code_amcsd 0001692
_exptl_crystal_density_diffrn 9.099
_cod_original_formula_sum 'Hg5 Cl2 O4'
_cod_database_code 9001640

loop_
_space_group_symop_operation_xyz
x,y,z
1/2+x,1/2+y,1/2+z
x,-y,1/2+z
1/2+x,1/2-y,+z
-x,y,1/2-z
1/2-x,1/2+y,-z
-x,y,1/2+z
1/2-x,1/2+y,+z
x,-y,1/2-z
1/2+x,1/2-y,-z
x,y,-z
1/2+x,1/2+y,1/2-z
-x,-y,z
1/2-x,1/2-y,1/2+z
-x,-y,-z
1/2-x,1/2-y,1/2-z

loop_
_atom_site_aniso_label
_atom_site_aniso_U_11
_atom_site_aniso_U_22
_atom_site_aniso_U_33
_atom_site_aniso_U_12
_atom_site_aniso_U_13
_atom_site_aniso_U_23
Hg1 0.01700 0.01710 0.01120 0.00010 0.00000 0.00000
Hg2 0.02220 0.01120 0.01530 0.00000 0.00000 -0.00250
Hg3 0.01170 0.01860 0.03790 0.00000 0.00000 0.00000
Cl 0.00880 0.02750 0.02720 0.00270 0.00000 0.00000
O 0.03000 0.01630 0.01140 -0.00660 -0.00370 0.00060

loop_
_atom_site_label
_atom_site_fract_x
_atom_site_fract_y
_atom_site_fract_z
Hg1 0.14050 0.21450 0.00000
Hg2 0.16180 0.50000 0.25000
Hg3 0.00000 0.00000 0.25000
Cl 0.10820 0.27500 0.50000
O 0.14400 0.19900 0.17540

loop_
_cod_related_entry_id
_cod_related_entry_database
_cod_related_entry_code
1 AMCSD 0001692
